data_7117722
loop_
_publ_author_name
'Yin-Wei Sun'
'Xiang-Ying Tang'
'Min Shi'

_publ_section_title
;
 A gold-catalyzed 1,2-acyloxy migration/intramolecular
 cyclopropanation/ring enlargement cascade: syntheses of medium-sized
 heterocycles
;
_journal_name_full Chem.Commun.
_journal_page_first 13937
_journal_paper_doi 10.1039/C5cc05808B
_journal_volume 51
_journal_year 2015
_chemical_absolute_configuration ad
_chemical_formula_sum 'C17 H15 N O2 S'
_chemical_formula_weight 297.36
_chemical_name_systematic
; 
 ? 
;
_space_group_IT_number 19
_symmetry_cell_setting orthorhombic
_symmetry_space_group_name_Hall 'P 2ac 2ab'
_symmetry_space_group_name_H-M 'P 21 21 21'
_atom_sites_solution_hydrogens geom
_atom_sites_solution_primary direct
_atom_sites_solution_secondary difmap
_audit_creation_method SHELXL-97
_audit_update_record
;
2013-10-17 deposited with the CCDC.
2015-07-24 downloaded from the CCDC.
;
_cell_angle_alpha 90.00
_cell_angle_beta 90.00
_cell_angle_gamma 90.00
_cell_formula_units_Z 4
_cell_length_a 6.2454(10)
_cell_length_b 7.9709(13)
_cell_length_c 30.185(5)
_cell_measurement_reflns_used 1091
_cell_measurement_temperature 293(2)
_cell_measurement_theta_max 36.659
_cell_measurement_theta_min 5.286
_cell_volume 1502.7(4)
_computing_cell_refinement 'Bruker SMART'
_computing_data_collection 'Bruker SMART'
_computing_data_reduction 'Bruker SHELXTL'
_computing_molecular_graphics 'Bruker SHELXTL'
_computing_publication_material 'Bruker SHELXTL'
_computing_structure_refinement 'SHELXL-97 (Sheldrick, 1997)'
_computing_structure_solution 'SHELXS-97 (Sheldrick, 1990)'
_diffrn_ambient_temperature 293(2)
_diffrn_measured_fraction_theta_full 0.999
_diffrn_measured_fraction_theta_max 0.999
_diffrn_measurement_device_type 'CCD area detector'
_diffrn_measurement_method 'phi and omega scans'
_diffrn_radiation_monochromator graphite
_diffrn_radiation_source 'fine-focus sealed tube'
_diffrn_radiation_type MoK\a
_diffrn_radiation_wavelength 0.71073
_diffrn_reflns_av_R_equivalents 0.0651
_diffrn_reflns_av_sigmaI/netI 0.0660
_diffrn_reflns_limit_h_max 7
_diffrn_reflns_limit_h_min -7
_diffrn_reflns_limit_k_max 5
_diffrn_reflns_limit_k_min -9
_diffrn_reflns_limit_l_max 37
_diffrn_reflns_limit_l_min -37
_diffrn_reflns_number 9020
_diffrn_reflns_theta_full 25.99
_diffrn_reflns_theta_max 25.99
_diffrn_reflns_theta_min 2.64
_exptl_absorpt_coefficient_mu 0.219
_exptl_absorpt_correction_T_max 1.00000
_exptl_absorpt_correction_T_min 0.32061
_exptl_absorpt_correction_type empirical
_exptl_absorpt_process_details sadabs
_exptl_crystal_colour colorless
_exptl_crystal_density_diffrn 1.314
_exptl_crystal_density_method 'not measured'
_exptl_crystal_description prismatic
_exptl_crystal_F_000 624
_exptl_crystal_size_max 0.175
_exptl_crystal_size_mid 0.112
_exptl_crystal_size_min 0.078
_refine_diff_density_max 0.187
_refine_diff_density_min -0.145
_refine_diff_density_rms 0.039
_refine_ls_abs_structure_details 'Flack H D (1983), Acta Cryst. A39, 876-881'
_refine_ls_abs_structure_Flack 0.21(14)
_refine_ls_extinction_method none
_refine_ls_goodness_of_fit_ref 0.949
_refine_ls_hydrogen_treatment constr
_refine_ls_matrix_type full
_refine_ls_number_parameters 191
_refine_ls_number_reflns 2960
_refine_ls_number_restraints 0
_refine_ls_restrained_S_all 0.949
_refine_ls_R_factor_all 0.1051
_refine_ls_R_factor_gt 0.0513
_refine_ls_shift/su_max 0.001
_refine_ls_shift/su_mean 0.000
_refine_ls_structure_factor_coef Fsqd
_refine_ls_weighting_details 'calc w=1/[\s^2^(Fo^2^)+(0.0592P)^2^+0.0000P] where P=(Fo^2^+2Fc^2^)/3'
_refine_ls_weighting_scheme calc
_refine_ls_wR_factor_gt 0.1068
_refine_ls_wR_factor_ref 0.1271
_reflns_number_gt 1685
_reflns_number_total 2960
_reflns_threshold_expression >2sigma(I)
_cod_data_source_file c5cc05808b2.cif
_cod_data_source_block cd213583
_cod_original_sg_symbol_H-M P2(1)2(1)2(1)
_cod_database_code 7117722

loop_
_symmetry_equiv_pos_as_xyz
'x, y, z'
'-x+1/2, -y, z+1/2'
'-x, y+1/2, -z+1/2'
'x+1/2, -y+1/2, -z'

loop_
_atom_site_label
_atom_site_type_symbol
_atom_site_fract_x
_atom_site_fract_y
_atom_site_fract_z
_atom_site_U_iso_or_equiv
_atom_site_adp_type
_atom_site_occupancy
_atom_site_symmetry_multiplicity
_atom_site_calc_flag
_atom_site_refinement_flags
_atom_site_disorder_assembly
_atom_site_disorder_group
S1 S 0.98472(16) 0.50440(13) 0.89675(3) 0.0731(3) Uani 1 1 d . . .
N1 N 0.9789(4) 0.5381(3) 0.84248(9) 0.0655(7) Uani 1 1 d . . .
O1 O 0.8548(5) 0.3615(3) 0.90426(8) 0.0873(8) Uani 1 1 d . . .
O2 O 1.2052(4) 0.5041(4) 0.90825(9) 0.0937(8) Uani 1 1 d . . .
C1 C 1.1288(6) 0.6290(5) 0.81920(14) 0.0768(11) Uani 1 1 d . . .
H1 H 1.2578 0.6699 0.8302 0.092 Uiso 1 1 calc R . .
C2 C 1.0554(6) 0.6478(5) 0.77791(14) 0.0756(11) Uani 1 1 d . . .
H2 H 1.1260 0.7037 0.7552 0.091 Uiso 1 1 calc R . .
C3 C 0.8522(5) 0.5688(4) 0.77427(11) 0.0576(9) Uani 1 1 d . . .
C4 C 0.8077(5) 0.5017(5) 0.81476(11) 0.0633(8) Uani 1 1 d . . .
H4 H 0.6850 0.4423 0.8224 0.076 Uiso 1 1 calc R . .
C5 C 0.7192(6) 0.5587(4) 0.73399(11) 0.0579(9) Uani 1 1 d . . .
C6 C 0.7797(7) 0.6416(5) 0.69604(13) 0.0879(13) Uani 1 1 d . . .
H6 H 0.9073 0.7017 0.6954 0.105 Uiso 1 1 calc R . .
C7 C 0.6499(8) 0.6357(7) 0.65840(14) 0.1043(15) Uani 1 1 d . . .
H7 H 0.6927 0.6913 0.6328 0.125 Uiso 1 1 calc R . .
C8 C 0.4639(7) 0.5508(6) 0.65858(14) 0.0910(13) Uani 1 1 d . . .
H8 H 0.3765 0.5505 0.6336 0.109 Uiso 1 1 calc R . .
C9 C 0.4048(6) 0.4654(5) 0.69559(15) 0.0849(12) Uani 1 1 d . . .
H9 H 0.2783 0.4039 0.6956 0.102 Uiso 1 1 calc R . .
C10 C 0.5304(6) 0.4689(5) 0.73326(11) 0.0703(10) Uani 1 1 d . . .
H10 H 0.4873 0.4101 0.7583 0.084 Uiso 1 1 calc R . .
C11 C 0.8621(6) 0.6793(5) 0.92090(10) 0.0589(9) Uani 1 1 d . . .
C12 C 0.6595(6) 0.6662(5) 0.93786(12) 0.0714(10) Uani 1 1 d . . .
H12 H 0.5864 0.5647 0.9364 0.086 Uiso 1 1 calc R . .
C13 C 0.5651(7) 0.8029(6) 0.95696(12) 0.0766(11) Uani 1 1 d . . .
H13 H 0.4278 0.7934 0.9686 0.092 Uiso 1 1 calc R . .
C14 C 0.6705(7) 0.9552(5) 0.95926(11) 0.0713(11) Uani 1 1 d . . .
C15 C 0.8754(6) 0.9647(5) 0.94216(12) 0.0719(10) Uani 1 1 d . . .
H15 H 0.9498 1.0656 0.9439 0.086 Uiso 1 1 calc R . .
C16 C 0.9711(6) 0.8295(5) 0.92286(11) 0.0667(9) Uani 1 1 d . . .
H16 H 1.1083 0.8384 0.9111 0.080 Uiso 1 1 calc R . .
C17 C 0.5618(8) 1.1071(6) 0.97841(15) 0.1052(15) Uani 1 1 d . . .
H17A H 0.4109 1.0861 0.9809 0.158 Uiso 1 1 calc R . .
H17B H 0.5853 1.2017 0.9593 0.158 Uiso 1 1 calc R . .
H17C H 0.6198 1.1304 1.0072 0.158 Uiso 1 1 calc R . .

loop_
_atom_site_aniso_label
_atom_site_aniso_U_11
_atom_site_aniso_U_22
_atom_site_aniso_U_33
_atom_site_aniso_U_23
_atom_site_aniso_U_13
_atom_site_aniso_U_12
S1 0.0875(7) 0.0594(6) 0.0724(6) 0.0018(5) -0.0115(5) 0.0002(7)
N1 0.0714(17) 0.0581(18) 0.0669(17) -0.0027(14) 0.0054(15) -0.0087(18)
O1 0.127(2) 0.0579(16) 0.0768(17) 0.0090(14) -0.0077(16) -0.0150(17)
O2 0.0799(16) 0.096(2) 0.105(2) -0.0095(19) -0.0278(13) 0.0223(19)
C1 0.063(2) 0.078(3) 0.089(3) -0.005(3) 0.008(2) -0.013(2)
C2 0.081(3) 0.070(3) 0.075(3) 0.001(2) 0.012(2) -0.009(2)
C3 0.063(2) 0.0418(19) 0.068(2) -0.0042(18) 0.0088(18) -0.0010(17)
C4 0.066(2) 0.0535(19) 0.070(2) -0.007(2) 0.0005(17) -0.009(2)
C5 0.070(2) 0.0439(19) 0.059(2) -0.0026(17) 0.0081(17) 0.0063(18)
C6 0.102(3) 0.087(3) 0.075(3) 0.017(3) 0.003(2) -0.021(3)
C7 0.133(4) 0.115(4) 0.065(3) 0.028(3) 0.000(3) -0.024(4)
C8 0.109(3) 0.095(3) 0.069(3) 0.003(2) -0.013(2) -0.004(3)
C9 0.084(3) 0.079(3) 0.092(3) -0.003(3) -0.006(2) -0.010(2)
C10 0.071(2) 0.072(3) 0.068(2) 0.005(2) 0.0085(18) -0.011(2)
C11 0.065(2) 0.059(2) 0.053(2) 0.0037(17) -0.0050(17) -0.002(2)
C12 0.075(3) 0.066(3) 0.074(2) 0.005(2) -0.008(2) -0.015(2)
C13 0.077(3) 0.084(3) 0.068(2) 0.010(2) 0.0068(19) -0.004(3)
C14 0.089(3) 0.074(3) 0.051(2) 0.007(2) -0.0013(19) 0.004(2)
C15 0.083(2) 0.060(3) 0.074(2) 0.001(2) 0.000(2) -0.011(2)
C16 0.068(2) 0.062(2) 0.070(2) 0.0068(19) -0.0022(19) -0.004(2)
C17 0.136(4) 0.087(3) 0.092(3) -0.002(3) 0.026(3) 0.024(3)

loop_
_atom_type_symbol
_atom_type_description
_atom_type_scat_dispersion_real
_atom_type_scat_dispersion_imag
_atom_type_scat_source
C C 0.0033 0.0016 'International Tables Vol C Tables 4.2.6.8 and 6.1.1.4'
H H 0.0000 0.0000 'International Tables Vol C Tables 4.2.6.8 and 6.1.1.4'
N N 0.0061 0.0033 'International Tables Vol C Tables 4.2.6.8 and 6.1.1.4'
O O 0.0106 0.0060 'International Tables Vol C Tables 4.2.6.8 and 6.1.1.4'
S S 0.1246 0.1234 'International Tables Vol C Tables 4.2.6.8 and 6.1.1.4'

loop_
_geom_angle_atom_site_label_1
_geom_angle_atom_site_label_2
_geom_angle_atom_site_label_3
_geom_angle
_geom_angle_site_symmetry_1
_geom_angle_site_symmetry_3
O1 S1 O2 121.00(19) . .
O1 S1 N1 105.99(15) . .
O2 S1 N1 105.23(16) . .
O1 S1 C11 108.85(17) . .
O2 S1 C11 108.90(19) . .
N1 S1 C11 105.81(15) . .
C1 N1 C4 109.0(3) . .
C1 N1 S1 125.0(3) . .
C4 N1 S1 125.3(2) . .
C2 C1 N1 107.5(3) . .
C2 C1 H1 126.2 . .
N1 C1 H1 126.2 . .
C1 C2 C3 109.2(3) . .
C1 C2 H2 125.4 . .
C3 C2 H2 125.4 . .
C4 C3 C2 106.7(3) . .
C4 C3 C5 127.1(3) . .
C2 C3 C5 126.2(3) . .
C3 C4 N1 107.5(3) . .
C3 C4 H4 126.2 . .
N1 C4 H4 126.2 . .
C6 C5 C10 118.1(3) . .
C6 C5 C3 120.4(3) . .
C10 C5 C3 121.5(3) . .
C5 C6 C7 120.1(4) . .
C5 C6 H6 119.9 . .
C7 C6 H6 119.9 . .
C8 C7 C6 121.0(4) . .
C8 C7 H7 119.5 . .
C6 C7 H7 119.5 . .
C7 C8 C9 119.4(4) . .
C7 C8 H8 120.3 . .
C9 C8 H8 120.3 . .
C8 C9 C10 120.8(4) . .
C8 C9 H9 119.6 . .
C10 C9 H9 119.6 . .
C5 C10 C9 120.6(3) . .
C5 C10 H10 119.7 . .
C9 C10 H10 119.7 . .
C12 C11 C16 120.5(4) . .
C12 C11 S1 120.0(3) . .
C16 C11 S1 119.6(3) . .
C13 C12 C11 119.7(4) . .
C13 C12 H12 120.1 . .
C11 C12 H12 120.1 . .
C12 C13 C14 121.1(4) . .
C12 C13 H13 119.5 . .
C14 C13 H13 119.5 . .
C13 C14 C15 118.0(4) . .
C13 C14 C17 120.7(4) . .
C15 C14 C17 121.2(4) . .
C16 C15 C14 121.5(4) . .
C16 C15 H15 119.3 . .
C14 C15 H15 119.3 . .
C15 C16 C11 119.3(3) . .
C15 C16 H16 120.4 . .
C11 C16 H16 120.4 . .
C14 C17 H17A 109.5 . .
C14 C17 H17B 109.5 . .
H17A C17 H17B 109.5 . .
C14 C17 H17C 109.5 . .
H17A C17 H17C 109.5 . .
H17B C17 H17C 109.5 . .

loop_
_geom_bond_atom_site_label_1
_geom_bond_atom_site_label_2
_geom_bond_distance
_geom_bond_site_symmetry_2
S1 O1 1.417(3) .
S1 O2 1.420(2) .
S1 N1 1.660(3) .
S1 C11 1.750(4) .
N1 C1 1.377(4) .
N1 C4 1.388(4) .
C1 C2 1.336(5) .
C1 H1 0.9300 .
C2 C3 1.421(5) .
C2 H2 0.9300 .
C3 C4 1.363(4) .
C3 C5 1.475(5) .
C4 H4 0.9300 .
C5 C6 1.375(5) .
C5 C10 1.380(4) .
C6 C7 1.397(6) .
C6 H6 0.9300 .
C7 C8 1.344(5) .
C7 H7 0.9300 .
C8 C9 1.359(5) .
C8 H8 0.9300 .
C9 C10 1.382(5) .
C9 H9 0.9300 .
C10 H10 0.9300 .
C11 C12 1.369(5) .
C11 C16 1.378(5) .
C12 C13 1.367(5) .
C12 H12 0.9300 .
C13 C14 1.383(5) .
C13 H13 0.9300 .
C14 C15 1.382(5) .
C14 C17 1.503(5) .
C15 C16 1.363(5) .
C15 H15 0.9300 .
C16 H16 0.9300 .
C17 H17A 0.9600 .
C17 H17B 0.9600 .
C17 H17C 0.9600 .

loop_
_geom_torsion_atom_site_label_1
_geom_torsion_atom_site_label_2
_geom_torsion_atom_site_label_3
_geom_torsion_atom_site_label_4
_geom_torsion
_geom_torsion_site_symmetry_1
_geom_torsion_site_symmetry_2
_geom_torsion_site_symmetry_3
_geom_torsion_site_symmetry_4
O1 S1 N1 C1 -159.2(3) . . . .
O2 S1 N1 C1 -30.0(3) . . . .
C11 S1 N1 C1 85.3(3) . . . .
O1 S1 N1 C4 31.1(3) . . . .
O2 S1 N1 C4 160.4(3) . . . .
C11 S1 N1 C4 -84.4(3) . . . .
C4 N1 C1 C2 -0.6(4) . . . .
S1 N1 C1 C2 -171.7(3) . . . .
N1 C1 C2 C3 0.5(4) . . . .
C1 C2 C3 C4 -0.3(4) . . . .
C1 C2 C3 C5 -179.0(3) . . . .
C2 C3 C4 N1 -0.1(4) . . . .
C5 C3 C4 N1 178.6(3) . . . .
C1 N1 C4 C3 0.4(4) . . . .
S1 N1 C4 C3 171.5(2) . . . .
C4 C3 C5 C6 176.2(4) . . . .
C2 C3 C5 C6 -5.4(5) . . . .
C4 C3 C5 C10 -3.0(5) . . . .
C2 C3 C5 C10 175.5(3) . . . .
C10 C5 C6 C7 1.0(6) . . . .
C3 C5 C6 C7 -178.1(4) . . . .
C5 C6 C7 C8 0.5(7) . . . .
C6 C7 C8 C9 -2.0(7) . . . .
C7 C8 C9 C10 1.9(7) . . . .
C6 C5 C10 C9 -1.2(5) . . . .
C3 C5 C10 C9 178.0(3) . . . .
C8 C9 C10 C5 -0.3(6) . . . .
O1 S1 C11 C12 -7.9(3) . . . .
O2 S1 C11 C12 -141.7(3) . . . .
N1 S1 C11 C12 105.7(3) . . . .
O1 S1 C11 C16 171.9(3) . . . .
O2 S1 C11 C16 38.1(3) . . . .
N1 S1 C11 C16 -74.6(3) . . . .
C16 C11 C12 C13 -0.2(5) . . . .
S1 C11 C12 C13 179.5(3) . . . .
C11 C12 C13 C14 0.4(5) . . . .
C12 C13 C14 C15 -0.8(6) . . . .
C12 C13 C14 C17 177.1(4) . . . .
C13 C14 C15 C16 1.1(5) . . . .
C17 C14 C15 C16 -176.8(4) . . . .
C14 C15 C16 C11 -0.9(5) . . . .
C12 C11 C16 C15 0.5(5) . . . .
S1 C11 C16 C15 -179.3(3) . . . .
